data_2107539
loop_
_publ_author_name
'Pistor, Paul'
'Merino \'Alvarez, Jose M.'
'Le\'on, M\'aximo'
'di Michiel, Marco'
'Schorr, Susan'
'Klenk, Reiner'
'Lehmann, Sebastian'

_publ_section_title
;
 Structure reinvestigation of \a-, \b- and \g-In~2~S~3~
;
_journal_coeditor_code YB5011
_journal_issue 3
_journal_name_full 'Acta Crystallographica Section B'
_journal_page_first 410
_journal_page_last 415
_journal_paper_doi 10.1107/S2052520616007058
_journal_volume 72
_journal_year 2016
_chemical_formula_iupac 'In2 S3'
_chemical_formula_sum 'In20.77 S32'
_chemical_formula_weight 3408.76
_chemical_melting_point 1323
_chemical_name_common 'Indium Sulphide'
_space_group_IT_number 227
_symmetry_cell_setting cubic
_symmetry_space_group_name_Hall '-F 4vw 2vw 3'
_symmetry_space_group_name_H-M 'F d -3 m :2'
_cell_angle_alpha 90.00000
_cell_angle_beta 90.00000
_cell_angle_gamma 90.00000
_cell_formula_units_Z 1
_cell_length_a 10.8315(2)
_cell_length_b 10.8315(2)
_cell_length_c 10.8315(2)
_cell_measurement_reflns_used 61
_cell_measurement_temperature 749
_cell_measurement_theta_max 13.60620
_cell_measurement_theta_min 0.05950
_cell_volume 1270.77(4)
_computing_structure_refinement FULLPROF
_diffrn_ambient_temperature 749
_diffrn_detector Pixium4700
_diffrn_measurement_device_type 'Beamline ID 15B at ESRF'
_diffrn_radiation_type synchrotron
_diffrn_radiation_wavelength 0.14276
_diffrn_source 'synchrotron radiation'
_exptl_crystal_colour colourless
_pd_block_diffractogram_id ppins_113_10090_counts
_pd_instr_location 'ESRF, Grenoble, France'
_pd_meas_2theta_range_inc 0.008347
_pd_meas_2theta_range_max 13.60620
_pd_meas_2theta_range_min 0.05950
_pd_meas_number_of_points 1625
_pd_proc_2theta_range_inc 0.008347
_pd_proc_2theta_range_max 13.6062
_pd_proc_2theta_range_min 0.0595
_pd_proc_info_excluded_regions 2
_pd_proc_ls_prof_R_factor 0.018502
_pd_proc_ls_prof_wR_expected 0.010209
_pd_proc_ls_prof_wR_factor 0.027706
_pd_proc_wavelength 0.142760
_pd_spec_shape cylinder
_refine_ls_goodness_of_fit_all 2.8036
_refine_ls_number_parameters 68
_refine_ls_number_reflns 186
_refine_ls_number_restraints 0
_refine_ls_R_I_factor 0.016898
_refine_ls_shift/su_max 0.002
_cod_data_source_file yb5011sup1.cif
_cod_data_source_block CubicIn2S3
_cod_original_cell_volume 1270.76(4)
_cod_original_sg_symbol_H-M 'F d -3 m'
_cod_database_code 2107539
_publcif_datablock.id {b60f3aad-3610-430a-9c7a-0cc365762f9d}

_pd_proc_ls_prof_cr_factor 0.055351
_pd_proc_ls_prof_cwr_factor 0.055342
_pd_proc_ls_prof_cwr_expected 0.020391
_pd_proc_ls_prof_chi2 7.3656
_pd_proc_ls_prof_echi2 7.8604

loop_
_symmetry_equiv_pos_as_xyz
x,y,z
x,-y+1/4,-z+1/4
-x+1/4,y,-z+1/4
-x+1/4,-y+1/4,z
y,z,x
-y+1/4,-z+1/4,x
y,-z+1/4,-x+1/4
-y+1/4,z,-x+1/4
z,x,y
-z+1/4,x,-y+1/4
-z+1/4,-x+1/4,y
z,-x+1/4,-y+1/4
y,x,z
-y+1/4,x,-z+1/4
y,-x+1/4,-z+1/4
-y+1/4,-x+1/4,z
z,y,x
-z+1/4,-y+1/4,x
-z+1/4,y,-x+1/4
z,-y+1/4,-x+1/4
x,z,y
x,-z+1/4,-y+1/4
-x+1/4,-z+1/4,y
-x+1/4,z,-y+1/4
-x,-y,-z
-x,y+3/4,z+3/4
x+3/4,-y,z+3/4
x+3/4,y+3/4,-z
-y,-z,-x
y+3/4,z+3/4,-x
-y,z+3/4,x+3/4
y+3/4,-z,x+3/4
-z,-x,-y
z+3/4,-x,y+3/4
z+3/4,x+3/4,-y
-z,x+3/4,y+3/4
-y,-x,-z
y+3/4,-x,z+3/4
-y,x+3/4,z+3/4
y+3/4,x+3/4,-z
-z,-y,-x
z+3/4,y+3/4,-x
z+3/4,-y,x+3/4
-z,y+3/4,x+3/4
-x,-z,-y
-x,z+3/4,y+3/4
x+3/4,z+3/4,-y
x+3/4,-z,y+3/4
x+1/2,y+1/2,z
x+1/2,-y+3/4,-z+1/4
-x+3/4,y+1/2,-z+1/4
-x+3/4,-y+3/4,z
y+1/2,z+1/2,x
-y+3/4,-z+3/4,x
y+1/2,-z+3/4,-x+1/4
-y+3/4,z+1/2,-x+1/4
z+1/2,x+1/2,y
-z+3/4,x+1/2,-y+1/4
-z+3/4,-x+3/4,y
z+1/2,-x+3/4,-y+1/4
y+1/2,x+1/2,z
-y+3/4,x+1/2,-z+1/4
y+1/2,-x+3/4,-z+1/4
-y+3/4,-x+3/4,z
z+1/2,y+1/2,x
-z+3/4,-y+3/4,x
-z+3/4,y+1/2,-x+1/4
z+1/2,-y+3/4,-x+1/4
x+1/2,z+1/2,y
x+1/2,-z+3/4,-y+1/4
-x+3/4,-z+3/4,y
-x+3/4,z+1/2,-y+1/4
-x+1/2,-y+1/2,-z
-x+1/2,y+1/4,z+3/4
x+1/4,-y+1/2,z+3/4
x+1/4,y+1/4,-z
-y+1/2,-z+1/2,-x
y+1/4,z+1/4,-x
-y+1/2,z+1/4,x+3/4
y+1/4,-z+1/2,x+3/4
-z+1/2,-x+1/2,-y
z+1/4,-x+1/2,y+3/4
z+1/4,x+1/4,-y
-z+1/2,x+1/4,y+3/4
-y+1/2,-x+1/2,-z
y+1/4,-x+1/2,z+3/4
-y+1/2,x+1/4,z+3/4
y+1/4,x+1/4,-z
-z+1/2,-y+1/2,-x
z+1/4,y+1/4,-x
z+1/4,-y+1/2,x+3/4
-z+1/2,y+1/4,x+3/4
-x+1/2,-z+1/2,-y
-x+1/2,z+1/4,y+3/4
x+1/4,z+1/4,-y
x+1/4,-z+1/2,y+3/4
x+1/2,y,z+1/2
x+1/2,-y+1/4,-z+3/4
-x+3/4,y,-z+3/4
-x+3/4,-y+1/4,z+1/2
y+1/2,z,x+1/2
-y+3/4,-z+1/4,x+1/2
y+1/2,-z+1/4,-x+3/4
-y+3/4,z,-x+3/4
z+1/2,x,y+1/2
-z+3/4,x,-y+3/4
-z+3/4,-x+1/4,y+1/2
z+1/2,-x+1/4,-y+3/4
y+1/2,x,z+1/2
-y+3/4,x,-z+3/4
y+1/2,-x+1/4,-z+3/4
-y+3/4,-x+1/4,z+1/2
z+1/2,y,x+1/2
-z+3/4,-y+1/4,x+1/2
-z+3/4,y,-x+3/4
z+1/2,-y+1/4,-x+3/4
x+1/2,z,y+1/2
x+1/2,-z+1/4,-y+3/4
-x+3/4,-z+1/4,y+1/2
-x+3/4,z,-y+3/4
-x+1/2,-y,-z+1/2
-x+1/2,y+3/4,z+1/4
x+1/4,-y,z+1/4
x+1/4,y+3/4,-z+1/2
-y+1/2,-z,-x+1/2
y+1/4,z+3/4,-x+1/2
-y+1/2,z+3/4,x+1/4
y+1/4,-z,x+1/4
-z+1/2,-x,-y+1/2
z+1/4,-x,y+1/4
z+1/4,x+3/4,-y+1/2
-z+1/2,x+3/4,y+1/4
-y+1/2,-x,-z+1/2
y+1/4,-x,z+1/4
-y+1/2,x+3/4,z+1/4
y+1/4,x+3/4,-z+1/2
-z+1/2,-y,-x+1/2
z+1/4,y+3/4,-x+1/2
z+1/4,-y,x+1/4
-z+1/2,y+3/4,x+1/4
-x+1/2,-z,-y+1/2
-x+1/2,z+3/4,y+1/4
x+1/4,z+3/4,-y+1/2
x+1/4,-z,y+1/4
x,y+1/2,z+1/2
x,-y+3/4,-z+3/4
-x+1/4,y+1/2,-z+3/4
-x+1/4,-y+3/4,z+1/2
y,z+1/2,x+1/2
-y+1/4,-z+3/4,x+1/2
y,-z+3/4,-x+3/4
-y+1/4,z+1/2,-x+3/4
z,x+1/2,y+1/2
-z+1/4,x+1/2,-y+3/4
-z+1/4,-x+3/4,y+1/2
z,-x+3/4,-y+3/4
y,x+1/2,z+1/2
-y+1/4,x+1/2,-z+3/4
y,-x+3/4,-z+3/4
-y+1/4,-x+3/4,z+1/2
z,y+1/2,x+1/2
-z+1/4,-y+3/4,x+1/2
-z+1/4,y+1/2,-x+3/4
z,-y+3/4,-x+3/4
x,z+1/2,y+1/2
x,-z+3/4,-y+3/4
-x+1/4,-z+3/4,y+1/2
-x+1/4,z+1/2,-y+3/4
-x,-y+1/2,-z+1/2
-x,y+1/4,z+1/4
x+3/4,-y+1/2,z+1/4
x+3/4,y+1/4,-z+1/2
-y,-z+1/2,-x+1/2
y+3/4,z+1/4,-x+1/2
-y,z+1/4,x+1/4
y+3/4,-z+1/2,x+1/4
-z,-x+1/2,-y+1/2
z+3/4,-x+1/2,y+1/4
z+3/4,x+1/4,-y+1/2
-z,x+1/4,y+1/4
-y,-x+1/2,-z+1/2
y+3/4,-x+1/2,z+1/4
-y,x+1/4,z+1/4
y+3/4,x+1/4,-z+1/2
-z,-y+1/2,-x+1/2
z+3/4,y+1/4,-x+1/2
z+3/4,-y+1/2,x+1/4
-z,y+1/4,x+1/4
-x,-z+1/2,-y+1/2
-x,z+1/4,y+1/4
x+3/4,z+1/4,-y+1/2
x+3/4,-z+1/2,y+1/4

loop_
_atom_site_label
_atom_site_fract_x
_atom_site_fract_y
_atom_site_fract_z
_atom_site_U_iso_or_equiv
_atom_site_occupancy
_atom_site_type_symbol
s1 0.25638(14) 0.25638(14) 0.25638(14) 0.0347(12) 1.00000 s
in1 0.12500 0.12500 0.12500 0.0306(9) 0.640(4) in
in2 0.50000 0.50000 0.50000 0.0444(6) 0.978(6) in

loop_
_atom_type_symbol
_atom_type_scat_Cromer_Mann_a1
_atom_type_scat_Cromer_Mann_b1
_atom_type_scat_Cromer_Mann_a2
_atom_type_scat_Cromer_Mann_b2
_atom_type_scat_Cromer_Mann_a3
_atom_type_scat_Cromer_Mann_b3
_atom_type_scat_Cromer_Mann_a4
_atom_type_scat_Cromer_Mann_b4
_atom_type_scat_Cromer_Mann_c
_atom_type_scat_dispersion_real
_atom_type_scat_dispersion_imag
_atom_type_scat_source
in+3 19.10450 0.55152 18.11080 6.32470 3.78897 17.35950 0.00000 0.00000 4.99635 -0.19031 0.49307 International_Tables_for_Crystallography_Vol.C(1991)_Tables_6.1.1.4_and_6.1.1.5
s 6.90530 1.46790 5.20340 22.21510 1.43790 0.25360 1.58630 56.17200 0.86690 -0.02409 0.00416 International_Tables_for_Crystallography_Vol.C(1991)_Tables_6.1.1.4_and_6.1.1.5

loop_
_geom_angle_atom_site_label_1
_geom_angle_atom_site_label_2
_geom_angle_atom_site_label_3
_geom_angle
_geom_angle_site_symmetry_1
_geom_angle_site_symmetry_3
in1 s1 in2 123.14(5) 1_555 26_644
in1 s1 in2 123.14(5) 1_555 27_464
in1 s1 in2 123.14(5) 1_555 28_446
in2 s1 in2 92.96(5) 26_644 27_464
in2 s1 in2 92.96(5) 26_644 28_446
in2 s1 in2 92.96(5) 27_464 28_446
s1 in1 s1 109.47(10) 1_555 2_555
s1 in1 s1 109.47(10) 1_555 3_555
s1 in1 s1 109.47(10) 1_555 4_555
s1 in1 s1 109.47(10) 2_555 3_555
s1 in1 s1 109.47(10) 2_555 4_555
s1 in1 s1 109.47(10) 3_555 4_555
s1 in2 s1 180.00(10) 52_555 76_556
s1 in2 s1 86.96(8) 52_555 99_555
s1 in2 s1 93.04(8) 52_555 123_565
s1 in2 s1 86.96(8) 52_555 146_555
s1 in2 s1 93.04(8) 52_555 170_655
s1 in2 s1 93.04(8) 76_556 99_555
s1 in2 s1 86.96(8) 76_556 123_565
s1 in2 s1 93.04(8) 76_556 146_555
s1 in2 s1 86.96(8) 76_556 170_655
s1 in2 s1 180.00(10) 99_555 123_565
s1 in2 s1 86.96(8) 99_555 146_555
s1 in2 s1 93.04(8) 99_555 170_655
s1 in2 s1 93.04(8) 123_565 146_555
s1 in2 s1 86.96(8) 123_565 170_655
s1 in2 s1 180.00(10) 146_555 170_655

loop_
_geom_bond_atom_site_label_1
_geom_bond_atom_site_label_2
_geom_bond_distance
_geom_bond_site_symmetry_2
s1 in1 2.4648(15) 1_555
s1 in2 2.6406(15) 26_644
s1 in2 2.6406(15) 27_464
s1 in2 2.6406(15) 28_446
in1 s1 2.4648(15) 1_555
in1 s1 2.4648(15) 2_555
in1 s1 2.4648(15) 3_555
in1 s1 2.4648(15) 4_555
in2 s1 2.6406(15) 52_555
in2 s1 2.6406(15) 76_556
in2 s1 2.6406(15) 99_555
in2 s1 2.6406(15) 123_565
in2 s1 2.6406(15) 146_555
in2 s1 2.6406(15) 170_655

_cod_database_fobs_code 2107539
